data_7030486
loop_
_publ_author_name
'Obuah, Collins'
'Munyaneza, Apollinaire'
'Guzei, Ilia A.'
'Darkwa, James'

_publ_section_title
;
 Ferrocenylpyrazolyl palladium complexes as catalysts for the
 polymerisation of 1-heptene and 1-octene to highly branched polyolefins.
;
_journal_issue 23
_journal_name_full 'Dalton transactions (Cambridge, England : 2003)'
_journal_page_first 8940
_journal_page_last 8950
_journal_paper_doi 10.1039/c4dt00931b
_journal_volume 43
_journal_year 2014
_chemical_formula_moiety 'C20 H19 Cl4 Fe N3 Pd'
_chemical_formula_sum 'C20 H19 Cl4 Fe N3 Pd'
_chemical_formula_weight 605.43
_chemical_name_systematic
;
 ?
;
_space_group_IT_number 15
_symmetry_cell_setting monoclinic
_symmetry_space_group_name_Hall '-C 2yc'
_symmetry_space_group_name_H-M 'C 1 2/c 1'
_atom_sites_solution_hydrogens geom
_atom_sites_solution_primary direct
_atom_sites_solution_secondary difmap
_audit_creation_method SHELXL-97
_cell_angle_alpha 90.00
_cell_angle_beta 103.443(3)
_cell_angle_gamma 90.00
_cell_formula_units_Z 8
_cell_length_a 36.226(5)
_cell_length_b 8.0372(9)
_cell_length_c 15.4503(19)
_cell_measurement_reflns_used 2582
_cell_measurement_temperature 100(2)
_cell_measurement_theta_max 27.51
_cell_measurement_theta_min 3.13
_cell_volume 4375.2(9)
_computing_cell_refinement 'SAINT (Bruker, 2008)'
_computing_data_collection 'Apex2 (Bruker, 2011)'
_computing_data_reduction 'SAINT and XPREP (Bruker, 2008)'
_computing_molecular_graphics 'DIAMOND (Brandenburg & Putz, 2005)'
_computing_publication_material 'WinGX (Farrugia, 1999)'
_computing_structure_refinement 'Olex2 (Bourhis L.J. et. al., 2011)'
_computing_structure_solution 'SHELXS-97 (Sheldrick, 2008)'
_diffrn_ambient_temperature 100(2)
_diffrn_detector_area_resol_mean 8.4
_diffrn_measured_fraction_theta_full 0.995
_diffrn_measured_fraction_theta_max 0.995
_diffrn_measurement_device_type 'Bruker APEX DUO 4K-CCD'
_diffrn_measurement_method '\f and \w scans'
_diffrn_radiation_monochromator graphite
_diffrn_radiation_source 'fine-focus sealed tube'
_diffrn_radiation_type MoK\a
_diffrn_radiation_wavelength 0.71073
_diffrn_reflns_av_R_equivalents 0.0708
_diffrn_reflns_av_sigmaI/netI 0.0701
_diffrn_reflns_limit_h_max 48
_diffrn_reflns_limit_h_min -48
_diffrn_reflns_limit_k_max 10
_diffrn_reflns_limit_k_min -10
_diffrn_reflns_limit_l_max 20
_diffrn_reflns_limit_l_min -20
_diffrn_reflns_number 20441
_diffrn_reflns_theta_full 28.46
_diffrn_reflns_theta_max 28.46
_diffrn_reflns_theta_min 2.31
_diffrn_standards_decay_% 0
_diffrn_standards_interval_count 0
_diffrn_standards_interval_time 0
_diffrn_standards_number 0
_exptl_absorpt_coefficient_mu 1.986
_exptl_absorpt_correction_T_max 0.8592
_exptl_absorpt_correction_T_min 0.7684
_exptl_absorpt_correction_type multi-scan
_exptl_absorpt_process_details
;
SADABS (Bruker, 2008)
;
_exptl_crystal_colour brown
_exptl_crystal_density_diffrn 1.838
_exptl_crystal_density_method 'not measured'
_exptl_crystal_description cube
_exptl_crystal_F_000 2400
_exptl_crystal_size_max 0.16
_exptl_crystal_size_mid 0.14
_exptl_crystal_size_min 0.09
_refine_diff_density_max 0.742
_refine_diff_density_min -0.925
_refine_diff_density_rms 0.147
_refine_ls_extinction_method none
_refine_ls_goodness_of_fit_ref 1.017
_refine_ls_hydrogen_treatment constr
_refine_ls_matrix_type full
_refine_ls_number_parameters 262
_refine_ls_number_reflns 5494
_refine_ls_number_restraints 0
_refine_ls_restrained_S_all 1.017
_refine_ls_R_factor_all 0.0693
_refine_ls_R_factor_gt 0.0417
_refine_ls_shift/su_max 0.001
_refine_ls_shift/su_mean 0.000
_refine_ls_structure_factor_coef Fsqd
_refine_ls_weighting_details 'calc w=1/[\s^2^(Fo^2^)+(0.0367P)^2^+6.3354P] where P=(Fo^2^+2Fc^2^)/3'
_refine_ls_weighting_scheme calc
_refine_ls_wR_factor_gt 0.0835
_refine_ls_wR_factor_ref 0.0948
_reflns_number_gt 4050
_reflns_number_total 5494
_reflns_threshold_expression >2\s(I)
_cod_data_source_file c4dt00931b2.cif
_cod_data_source_block mo_12hp_co7_0ma
_cod_depositor_comments
;
The following automatic conversions were performed:

'_symmetry_cell_setting' value 'Monoclinic' changed to 'monoclinic'
according to
/usr/data/users/saulius/crontab/automatic-downloads/rss-feeds/RSC/lib/dictionaries/cif_core.dic
dictionary named 'cif_core.dic' version 2.4.2 from 2011-04-26.

Automatic conversion script
Id: cif_fix_values 2281 2013-09-26 08:29:07Z andrius 

 Adding full bibliography for 7030484--7030489.cif.
;
_cod_original_sg_symbol_H-M 'C2/c  '
_cod_database_code 7030486

loop_
_symmetry_equiv_pos_as_xyz
'x, y, z'
'-x, y, -z+1/2'
'x+1/2, y+1/2, z'
'-x+1/2, y+1/2, -z+1/2'
'-x, -y, -z'
'x, -y, z-1/2'
'-x+1/2, -y+1/2, -z'
'x+1/2, -y+1/2, z-1/2'

loop_
_atom_site_label
_atom_site_type_symbol
_atom_site_fract_x
_atom_site_fract_y
_atom_site_fract_z
_atom_site_U_iso_or_equiv
_atom_site_adp_type
_atom_site_occupancy
_atom_site_symmetry_multiplicity
_atom_site_calc_flag
_atom_site_refinement_flags
C1 C 0.06058(11) 0.9377(5) 0.5452(3) 0.0162(9) Uani 1 1 d .
H1 H 0.0679 0.9579 0.4910 0.019 Uiso 1 1 calc R
C2 C 0.05353(12) 1.0707(5) 0.5948(3) 0.0189(9) Uani 1 1 d .
H2 H 0.0555 1.1812 0.5745 0.023 Uiso 1 1 calc R
C3 C 0.04354(12) 1.0423(5) 0.6746(3) 0.0179(9) Uani 1 1 d .
H3 H 0.0387 1.1328 0.7099 0.021 Uiso 1 1 calc R
C4 C 0.04070(11) 0.8788(5) 0.7024(3) 0.0168(9) Uani 1 1 d .
H4 H 0.0341 0.8564 0.7573 0.020 Uiso 1 1 calc R
C5 C 0.04754(11) 0.7501(5) 0.6493(3) 0.0133(8) Uani 1 1 d .
C6 C 0.04355(11) 0.5714(5) 0.6751(3) 0.0149(8) Uani 1 1 d .
H6A H 0.0367 0.5672 0.7335 0.018 Uiso 1 1 calc R
H6B H 0.0229 0.5180 0.6305 0.018 Uiso 1 1 calc R
C7 C 0.10202(12) 0.4105(5) 0.7508(3) 0.0182(9) Uani 1 1 d .
H7 H 0.0980 0.4047 0.8093 0.022 Uiso 1 1 calc R
C8 C 0.13284(12) 0.3480(5) 0.7235(3) 0.0181(9) Uani 1 1 d .
H8 H 0.1538 0.2893 0.7587 0.022 Uiso 1 1 calc R
C9 C 0.12689(11) 0.3890(5) 0.6332(3) 0.0143(8) Uani 1 1 d .
C10 C 0.15242(11) 0.3543(5) 0.5747(3) 0.0163(9) Uani 1 1 d .
C11 C 0.15665(11) 0.4421(5) 0.4975(3) 0.0179(9) Uani 1 1 d .
H11 H 0.1415 0.5329 0.4704 0.022 Uiso 1 1 calc R
C12 C 0.18776(13) 0.3699(6) 0.4681(3) 0.0258(11) Uani 1 1 d .
H12 H 0.1968 0.4042 0.4179 0.031 Uiso 1 1 calc R
C13 C 0.20264(13) 0.2381(6) 0.5268(3) 0.0261(11) Uani 1 1 d .
H13 H 0.2233 0.1684 0.5225 0.031 Uiso 1 1 calc R
C14 C 0.18149(12) 0.2278(5) 0.5930(3) 0.0221(10) Uani 1 1 d .
H14 H 0.1857 0.1511 0.6411 0.027 Uiso 1 1 calc R
C15 C 0.20835(13) 0.6250(6) 0.6958(3) 0.0279(11) Uani 1 1 d .
H15 H 0.1880 0.6548 0.7219 0.033 Uiso 1 1 calc R
C16 C 0.23437(13) 0.4973(6) 0.7241(3) 0.0283(11) Uani 1 1 d .
H16 H 0.2351 0.4258 0.7734 0.034 Uiso 1 1 calc R
C17 C 0.25947(13) 0.4930(7) 0.6667(4) 0.0344(12) Uani 1 1 d .
H17 H 0.2798 0.4166 0.6700 0.041 Uiso 1 1 calc R
C18 C 0.24937(14) 0.6206(6) 0.6041(4) 0.0316(12) Uani 1 1 d .
H18 H 0.2618 0.6469 0.5581 0.038 Uiso 1 1 calc R
C19 C 0.21758(14) 0.7030(6) 0.6209(3) 0.0325(12) Uani 1 1 d .
H19 H 0.2046 0.7941 0.5882 0.039 Uiso 1 1 calc R
C20 C 0.37761(14) 0.4605(6) 0.6282(4) 0.0324(12) Uani 1 1 d .
H20A H 0.4043 0.4973 0.6477 0.039 Uiso 1 1 calc R
H20B H 0.3768 0.3652 0.5873 0.039 Uiso 1 1 calc R
N1 N 0.09346(10) 0.4691(4) 0.6067(2) 0.0145(7) Uani 1 1 d .
N2 N 0.07886(9) 0.4805(4) 0.6803(2) 0.0143(7) Uani 1 1 d .
N3 N 0.05734(9) 0.7779(4) 0.5716(2) 0.0130(7) Uani 1 1 d .
Cl1 Cl 0.03352(3) 0.71738(13) 0.36938(7) 0.0170(2) Uani 1 1 d .
Cl2 Cl 0.06380(3) 0.33998(13) 0.41373(7) 0.0184(2) Uani 1 1 d .
Cl3 Cl 0.35021(4) 0.62405(15) 0.57094(9) 0.0335(3) Uani 1 1 d .
Cl4 Cl 0.36138(3) 0.39481(17) 0.72246(9) 0.0375(3) Uani 1 1 d .
Fe1 Fe 0.205156(17) 0.45824(8) 0.59561(4) 0.01787(15) Uani 1 1 d .
Pd1 Pd 0.063856(8) 0.57921(4) 0.49478(2) 0.01125(8) Uani 1 1 d .

loop_
_atom_site_aniso_label
_atom_site_aniso_U_11
_atom_site_aniso_U_22
_atom_site_aniso_U_33
_atom_site_aniso_U_23
_atom_site_aniso_U_13
_atom_site_aniso_U_12
C1 0.021(2) 0.016(2) 0.012(2) 0.0010(17) 0.0053(17) -0.0013(17)
C2 0.026(2) 0.010(2) 0.019(2) -0.0017(18) 0.0038(18) -0.0024(18)
C3 0.019(2) 0.017(2) 0.017(2) -0.0033(17) 0.0036(17) 0.0018(17)
C4 0.0156(19) 0.022(2) 0.014(2) 0.0000(17) 0.0050(17) 0.0039(17)
C5 0.0113(18) 0.018(2) 0.010(2) 0.0005(16) 0.0018(15) 0.0020(16)
C6 0.0120(18) 0.020(2) 0.014(2) 0.0007(18) 0.0056(15) -0.0004(17)
C7 0.022(2) 0.021(2) 0.012(2) 0.0025(18) 0.0047(17) -0.0007(18)
C8 0.018(2) 0.018(2) 0.017(2) 0.0040(18) 0.0002(17) 0.0004(17)
C9 0.017(2) 0.011(2) 0.014(2) 0.0033(16) 0.0021(16) -0.0015(16)
C10 0.016(2) 0.015(2) 0.018(2) -0.0004(17) 0.0034(17) -0.0034(16)
C11 0.017(2) 0.020(2) 0.016(2) -0.0028(18) 0.0032(17) -0.0009(17)
C12 0.026(2) 0.032(3) 0.022(3) -0.011(2) 0.011(2) -0.006(2)
C13 0.025(2) 0.025(3) 0.030(3) -0.007(2) 0.012(2) 0.005(2)
C14 0.024(2) 0.018(2) 0.026(3) -0.0035(19) 0.008(2) 0.0058(18)
C15 0.021(2) 0.028(3) 0.034(3) -0.012(2) 0.005(2) -0.003(2)
C16 0.029(3) 0.032(3) 0.020(3) 0.002(2) -0.003(2) -0.003(2)
C17 0.019(2) 0.043(3) 0.038(3) -0.007(3) 0.001(2) 0.000(2)
C18 0.028(3) 0.034(3) 0.033(3) -0.001(2) 0.008(2) -0.010(2)
C19 0.033(3) 0.023(3) 0.032(3) -0.002(2) -0.011(2) -0.006(2)
C20 0.027(3) 0.032(3) 0.039(3) 0.007(2) 0.009(2) 0.006(2)
N1 0.0192(17) 0.0119(17) 0.0125(18) -0.0022(14) 0.0043(14) 0.0001(14)
N2 0.0172(17) 0.0138(17) 0.0125(18) 0.0008(14) 0.0045(14) -0.0009(14)
N3 0.0167(17) 0.0132(17) 0.0100(17) -0.0007(14) 0.0053(14) 0.0010(14)
Cl1 0.0202(5) 0.0174(5) 0.0129(5) 0.0029(4) 0.0028(4) 0.0028(4)
Cl2 0.0277(5) 0.0134(5) 0.0134(5) -0.0027(4) 0.0037(4) 0.0016(4)
Cl3 0.0387(7) 0.0260(6) 0.0317(7) -0.0005(5) -0.0001(6) 0.0052(5)
Cl4 0.0295(6) 0.0402(8) 0.0419(8) 0.0095(6) 0.0065(6) -0.0027(6)
Fe1 0.0158(3) 0.0197(3) 0.0177(3) 0.0001(3) 0.0032(2) 0.0011(2)
Pd1 0.01469(15) 0.01010(15) 0.00908(15) -0.00017(13) 0.00304(11) 0.00044(12)

loop_
_atom_type_symbol
_atom_type_description
_atom_type_scat_dispersion_real
_atom_type_scat_dispersion_imag
_atom_type_scat_source
C C 0.0033 0.0016 'International Tables Vol C Tables 4.2.6.8 and 6.1.1.4'
H H 0.0000 0.0000 'International Tables Vol C Tables 4.2.6.8 and 6.1.1.4'
N N 0.0061 0.0033 'International Tables Vol C Tables 4.2.6.8 and 6.1.1.4'
Cl Cl 0.1484 0.1585 'International Tables Vol C Tables 4.2.6.8 and 6.1.1.4'
Fe Fe 0.3463 0.8444 'International Tables Vol C Tables 4.2.6.8 and 6.1.1.4'
Pd Pd -0.9988 1.0072 'International Tables Vol C Tables 4.2.6.8 and 6.1.1.4'

loop_
_geom_angle_atom_site_label_1
_geom_angle_atom_site_label_2
_geom_angle_atom_site_label_3
_geom_angle
N3 C1 C2 121.8(4)
N3 C1 H1 119.1
C2 C1 H1 119.1
C1 C2 C3 119.4(4)
C1 C2 H2 120.3
C3 C2 H2 120.3
C2 C3 C4 119.0(4)
C2 C3 H3 120.5
C4 C3 H3 120.5
C5 C4 C3 119.2(4)
C5 C4 H4 120.4
C3 C4 H4 120.4
N3 C5 C4 121.8(4)
N3 C5 C6 117.1(3)
C4 C5 C6 121.1(4)
N2 C6 C5 110.8(3)
N2 C6 H6A 109.5
C5 C6 H6A 109.5
N2 C6 H6B 109.5
C5 C6 H6B 109.5
H6A C6 H6B 108.1
N2 C7 C8 107.8(4)
N2 C7 H7 126.1
C8 C7 H7 126.1
C7 C8 C9 105.7(4)
C7 C8 H8 127.1
C9 C8 H8 127.1
N1 C9 C8 109.5(4)
N1 C9 C10 123.7(4)
C8 C9 C10 126.7(4)
C11 C10 C14 107.3(4)
C11 C10 C9 129.0(4)
C14 C10 C9 123.4(4)
C11 C10 Fe1 69.6(2)
C14 C10 Fe1 69.1(2)
C9 C10 Fe1 121.8(3)
C10 C11 C12 108.1(4)
C10 C11 Fe1 69.6(2)
C12 C11 Fe1 69.9(3)
C10 C11 H11 125.9
C12 C11 H11 125.9
Fe1 C11 H11 126.1
C13 C12 C11 108.0(4)
C13 C12 Fe1 70.0(3)
C11 C12 Fe1 69.1(2)
C13 C12 H12 126.0
C11 C12 H12 126.0
Fe1 C12 H12 126.5
C14 C13 C12 108.5(4)
C14 C13 Fe1 69.1(3)
C12 C13 Fe1 69.7(3)
C14 C13 H13 125.7
C12 C13 H13 125.7
Fe1 C13 H13 127.1
C13 C14 C10 108.0(4)
C13 C14 Fe1 70.4(3)
C10 C14 Fe1 69.4(2)
C13 C14 H14 126.0
C10 C14 H14 126.0
Fe1 C14 H14 125.8
C16 C15 C19 108.1(4)
C16 C15 Fe1 70.6(3)
C19 C15 Fe1 69.7(3)
C16 C15 H15 126.0
C19 C15 H15 126.0
Fe1 C15 H15 125.3
C15 C16 C17 108.0(5)
C15 C16 Fe1 69.4(3)
C17 C16 Fe1 69.5(3)
C15 C16 H16 126.0
C17 C16 H16 126.0
Fe1 C16 H16 126.6
C18 C17 C16 108.3(5)
C18 C17 Fe1 70.3(3)
C16 C17 Fe1 70.1(3)
C18 C17 H17 125.9
C16 C17 H17 125.9
Fe1 C17 H17 125.3
C17 C18 C19 108.2(5)
C17 C18 Fe1 69.6(3)
C19 C18 Fe1 69.5(3)
C17 C18 H18 125.9
C19 C18 H18 125.9
Fe1 C18 H18 126.6
C18 C19 C15 107.5(5)
C18 C19 Fe1 70.3(3)
C15 C19 Fe1 69.3(3)
C18 C19 H19 126.2
C15 C19 H19 126.2
Fe1 C19 H19 125.7
Cl3 C20 Cl4 112.4(3)
Cl3 C20 H20A 109.1
Cl4 C20 H20A 109.1
Cl3 C20 H20B 109.1
Cl4 C20 H20B 109.1
H20A C20 H20B 107.9
C9 N1 N2 105.9(3)
C9 N1 Pd1 137.0(3)
N2 N1 Pd1 117.0(3)
C7 N2 N1 111.1(3)
C7 N2 C6 129.3(3)
N1 N2 C6 119.5(3)
C5 N3 C1 118.8(3)
C5 N3 Pd1 118.7(3)
C1 N3 Pd1 122.4(3)
C15 Fe1 C19 40.9(2)
C15 Fe1 C14 124.36(19)
C19 Fe1 C14 162.8(2)
C15 Fe1 C17 67.8(2)
C19 Fe1 C17 67.7(2)
C14 Fe1 C17 119.0(2)
C15 Fe1 C11 119.65(18)
C19 Fe1 C11 108.53(19)
C14 Fe1 C11 69.01(18)
C17 Fe1 C11 165.1(2)
C15 Fe1 C10 106.05(18)
C19 Fe1 C10 125.66(19)
C14 Fe1 C10 41.47(17)
C17 Fe1 C10 153.2(2)
C11 Fe1 C10 40.83(16)
C15 Fe1 C16 40.0(2)
C19 Fe1 C16 67.9(2)
C14 Fe1 C16 106.2(2)
C17 Fe1 C16 40.4(2)
C11 Fe1 C16 153.20(18)
C10 Fe1 C16 118.09(19)
C15 Fe1 C18 68.0(2)
C19 Fe1 C18 40.2(2)
C14 Fe1 C18 154.22(19)
C17 Fe1 C18 40.1(2)
C11 Fe1 C18 127.9(2)
C10 Fe1 C18 163.96(19)
C16 Fe1 C18 67.6(2)
C15 Fe1 C12 155.7(2)
C19 Fe1 C12 121.6(2)
C14 Fe1 C12 68.43(19)
C17 Fe1 C12 127.4(2)
C11 Fe1 C12 41.01(17)
C10 Fe1 C12 68.83(17)
C16 Fe1 C12 163.7(2)
C18 Fe1 C12 110.1(2)
C15 Fe1 C13 161.9(2)
C19 Fe1 C13 155.9(2)
C14 Fe1 C13 40.48(17)
C17 Fe1 C13 108.5(2)
C11 Fe1 C13 68.54(18)
C10 Fe1 C13 68.80(17)
C16 Fe1 C13 125.8(2)
C18 Fe1 C13 121.5(2)
C12 Fe1 C13 40.37(19)
N1 Pd1 N3 87.43(13)
N1 Pd1 Cl1 176.08(10)
N3 Pd1 Cl1 90.85(10)
N1 Pd1 Cl2 91.89(10)
N3 Pd1 Cl2 171.91(9)
Cl1 Pd1 Cl2 90.30(4)

loop_
_geom_bond_atom_site_label_1
_geom_bond_atom_site_label_2
_geom_bond_distance
C1 N3 1.361(5)
C1 C2 1.373(6)
C1 H1 0.9500
C2 C3 1.382(6)
C2 H2 0.9500
C3 C4 1.394(6)
C3 H3 0.9500
C4 C5 1.378(6)
C4 H4 0.9500
C5 N3 1.348(5)
C5 C6 1.506(6)
C6 N2 1.459(5)
C6 H6A 0.9900
C6 H6B 0.9900
C7 N2 1.335(5)
C7 C8 1.376(6)
C7 H7 0.9500
C8 C9 1.401(6)
C8 H8 0.9500
C9 N1 1.348(5)
C9 C10 1.463(6)
C10 C11 1.423(6)
C10 C14 1.444(6)
C10 Fe1 2.041(4)
C11 C12 1.433(6)
C11 Fe1 2.040(4)
C11 H11 0.9500
C12 C13 1.417(7)
C12 Fe1 2.051(5)
C12 H12 0.9500
C13 C14 1.416(6)
C13 Fe1 2.055(5)
C13 H13 0.9500
C14 Fe1 2.037(5)
C14 H14 0.9500
C15 C16 1.393(7)
C15 C19 1.422(7)
C15 Fe1 2.030(5)
C15 H15 0.9500
C16 C17 1.411(7)
C16 Fe1 2.045(5)
C16 H16 0.9500
C17 C18 1.399(7)
C17 Fe1 2.038(5)
C17 H17 0.9500
C18 C19 1.404(7)
C18 Fe1 2.046(5)
C18 H18 0.9500
C19 Fe1 2.035(5)
C19 H19 0.9500
C20 Cl3 1.757(5)
C20 Cl4 1.773(5)
C20 H20A 0.9900
C20 H20B 0.9900
N1 N2 1.365(4)
N1 Pd1 2.015(3)
N3 Pd1 2.035(3)
Cl1 Pd1 2.2813(10)
Cl2 Pd1 2.2942(11)

loop_
_geom_hbond_atom_site_label_D
_geom_hbond_atom_site_label_H
_geom_hbond_atom_site_label_A
_geom_hbond_distance_DH
_geom_hbond_distance_HA
_geom_hbond_distance_DA
_geom_hbond_angle_DHA
_geom_hbond_site_symmetry_A
C3 H3 Cl1 0.95 2.79 3.665(4) 153.9 6_576
C6 H6A Cl2 0.99 2.83 3.659(4) 141.8 6_566
C6 H6B Cl1 0.99 2.78 3.573(4) 137.0 5_566
